data_4507065
loop_
_publ_author_name
'Natarajan, Palani'
'Bajpai, Alankriti'
'Venugopalan, Paloth'
'Moorthy, Jarugu Narasimha'

_publ_section_title
;
 Pseudopolymorphism of a Highly Adaptable Tetraarylpyrene Host that
 Exhibits Abundant Solid-State Guest Inclusion
;
_journal_issue 12
_journal_name_full 'Crystal Growth &amp; Design'
_journal_page_first 6134
_journal_paper_doi 10.1021/cg3012684
_journal_volume 12
_journal_year 2012
_chemical_formula_moiety 'C52 H50 O4, 2(C7 H8)'
_chemical_formula_sum 'C66 H66 O4'
_chemical_formula_weight 923.19
_chemical_name_common tetra(2,6-dimethyl-4-methoxyphenyl)pyrene-Toluene1
_chemical_name_systematic
;
 tetra(2,6-dimethyl-4-methoxyphenyl)pyrene
;
_space_group_IT_number 29
_symmetry_cell_setting orthorhombic
_symmetry_Int_Tables_number 29
_symmetry_space_group_name_Hall 'P 2c -2ac'
_symmetry_space_group_name_H-M 'P c a 21'
_atom_sites_solution_hydrogens geom
_atom_sites_solution_primary direct
_atom_sites_solution_secondary difmap
_audit_creation_method SHELXL-97
_cell_angle_alpha 90.00
_cell_angle_beta 90.00
_cell_angle_gamma 90.00
_cell_formula_units_Z 4
_cell_length_a 14.787(3)
_cell_length_b 15.341(3)
_cell_length_c 22.729(5)
_cell_measurement_reflns_used 2190
_cell_measurement_temperature 100(2)
_cell_measurement_theta_max 23.30
_cell_measurement_theta_min 2.62
_cell_volume 5156.0(18)
_computing_cell_refinement 'Bruker SAINT'
_computing_data_collection 'Bruker APEX'
_computing_data_reduction 'Bruker SAINT'
_computing_molecular_graphics 'SHELXL 5.1, XP (Sheldrick, 1994)'
_computing_publication_material SHELXS-97
_computing_structure_refinement 'SHELXL-97 (Sheldrick, 2008)'
_computing_structure_solution 'SHELXS-97 (Sheldrick, 2008)'
_diffrn_ambient_temperature 100(2)
_diffrn_measured_fraction_theta_full 0.997
_diffrn_measured_fraction_theta_max 0.997
_diffrn_measurement_device_type 'Bruker SMART APEX'
_diffrn_measurement_method 'phi and omega scans'
_diffrn_radiation_monochromator graphite
_diffrn_radiation_source 'fine-focus sealed tube'
_diffrn_radiation_type MoK\a
_diffrn_radiation_wavelength 0.71073
_diffrn_reflns_av_R_equivalents 0.0941
_diffrn_reflns_av_sigmaI/netI 0.0992
_diffrn_reflns_limit_h_max 7
_diffrn_reflns_limit_h_min -17
_diffrn_reflns_limit_k_max 18
_diffrn_reflns_limit_k_min -17
_diffrn_reflns_limit_l_max 27
_diffrn_reflns_limit_l_min -26
_diffrn_reflns_number 25292
_diffrn_reflns_theta_full 25.00
_diffrn_reflns_theta_max 25.00
_diffrn_reflns_theta_min 2.11
_exptl_absorpt_coefficient_mu 0.072
_exptl_absorpt_correction_T_max 0.993
_exptl_absorpt_correction_T_min 0.988
_exptl_absorpt_correction_type multi-scan
_exptl_absorpt_process_details 'SADABS (Bruker, 2009)'
_exptl_crystal_colour colorless
_exptl_crystal_density_diffrn 1.189
_exptl_crystal_density_method 'not measured'
_exptl_crystal_description rectangles
_exptl_crystal_F_000 1976
_exptl_crystal_size_max 0.2
_exptl_crystal_size_mid 0.1
_exptl_crystal_size_min 0.1
_refine_diff_density_max 0.423
_refine_diff_density_min -0.258
_refine_diff_density_rms 0.072
_refine_ls_abs_structure_details 'Flack H D (1983), Acta Cryst. A39, 876-881'
_refine_ls_abs_structure_Flack 0.2(17)
_refine_ls_extinction_method none
_refine_ls_goodness_of_fit_ref 1.014
_refine_ls_hydrogen_treatment constr
_refine_ls_matrix_type full
_refine_ls_number_parameters 631
_refine_ls_number_reflns 9037
_refine_ls_number_restraints 1
_refine_ls_restrained_S_all 1.014
_refine_ls_R_factor_all 0.1138
_refine_ls_R_factor_gt 0.0646
_refine_ls_shift/su_max 0.000
_refine_ls_shift/su_mean 0.000
_refine_ls_structure_factor_coef Fsqd
_refine_ls_weighting_details 'calc w=1/[\s^2^(Fo^2^)+(0.0517P)^2^+0.0000P] where P=(Fo^2^+2Fc^2^)/3'
_refine_ls_weighting_scheme calc
_refine_ls_wR_factor_gt 0.1265
_refine_ls_wR_factor_ref 0.1440
_reflns_number_gt 5697
_reflns_number_total 9037
_reflns_threshold_expression >2sigma(I)
_cod_data_source_file cg3012684_si_001.cif
_cod_data_source_block TPTO1
_cod_depositor_comments
;
The following automatic conversions were performed:

'_symmetry_cell_setting' value 'Orthorhombic' changed to
'orthorhombic' according to
/home/saulius/struct/CIF-dictionaries/cif_core.dic dictionary named
'cif_core.dic' version 2.4.2 from
2011-04-26.

'_exptl_absorpt_correction_type' value 'MULTI-SCAN'
changed to 'multi-scan' according to
/home/saulius/struct/CIF-dictionaries/cif_core.dic dictionary named
'cif_core.dic' version 2.4.2 from 2011-04-26.

Automatic conversion script
Id: cif_fix_values 1891 2012-01-12 08:04:46Z andrius 
;
_cod_original_cell_volume 5156.1(18)
_cod_database_code 4507065

loop_
_symmetry_equiv_pos_as_xyz
'x, y, z'
'-x, -y, z+1/2'
'x+1/2, -y, z'
'-x+1/2, y, z+1/2'

loop_
_atom_site_label
_atom_site_type_symbol
_atom_site_fract_x
_atom_site_fract_y
_atom_site_fract_z
_atom_site_U_iso_or_equiv
_atom_site_adp_type
_atom_site_occupancy
_atom_site_symmetry_multiplicity
_atom_site_calc_flag
_atom_site_refinement_flags
O1 O 0.63161(17) 0.37534(16) 0.80736(11) 0.0415(6) Uani 1 1 d .
O2 O 0.64022(18) 1.15041(17) 0.84395(11) 0.0492(7) Uani 1 1 d .
O3 O 0.06369(18) 1.12875(17) 1.18764(12) 0.0490(7) Uani 1 1 d .
O4 O 0.04970(17) 0.33533(17) 1.14399(11) 0.0438(7) Uani 1 1 d .
C1 C 0.4720(2) 0.6757(2) 0.90567(15) 0.0310(9) Uani 1 1 d .
C2 C 0.5076(2) 0.7564(2) 0.89063(16) 0.0331(9) Uani 1 1 d .
H2 H 0.5530 0.7590 0.8611 0.040 Uiso 1 1 calc R
C3 C 0.4796(2) 0.8340(2) 0.91706(15) 0.0311(9) Uani 1 1 d .
C4 C 0.3784(2) 0.9070(2) 0.98918(15) 0.0325(9) Uani 1 1 d .
H4 H 0.4030 0.9619 0.9785 0.039 Uiso 1 1 calc R
C5 C 0.3145(3) 0.9039(2) 1.03090(15) 0.0344(9) Uani 1 1 d .
H5 H 0.2954 0.9565 1.0492 0.041 Uiso 1 1 calc R
C6 C 0.2071(2) 0.8187(2) 1.09219(15) 0.0322(9) Uani 1 1 d .
C7 C 0.1717(3) 0.7373(2) 1.10765(17) 0.0372(9) Uani 1 1 d .
H7 H 0.1268 0.7347 1.1375 0.045 Uiso 1 1 calc R
C8 C 0.1990(3) 0.6604(2) 1.08133(15) 0.0332(9) Uani 1 1 d .
C9 C 0.2986(2) 0.5864(2) 1.00802(14) 0.0324(9) Uani 1 1 d .
H9 H 0.2736 0.5315 1.0184 0.039 Uiso 1 1 calc R
C10 C 0.3632(3) 0.5903(2) 0.96627(14) 0.0335(9) Uani 1 1 d .
H10 H 0.3827 0.5378 0.9480 0.040 Uiso 1 1 calc R
C11 C 0.4032(2) 0.6709(2) 0.94859(15) 0.0301(9) Uani 1 1 d .
C12 C 0.4107(2) 0.8308(2) 0.96037(15) 0.0328(9) Uani 1 1 d .
C13 C 0.2744(2) 0.8227(2) 1.04860(15) 0.0332(9) Uani 1 1 d .
C14 C 0.2666(2) 0.6635(2) 1.03710(15) 0.0300(9) Uani 1 1 d .
C15 C 0.3046(2) 0.7461(2) 1.02085(16) 0.0311(9) Uani 1 1 d .
C16 C 0.3730(2) 0.7495(2) 0.97617(15) 0.0283(8) Uani 1 1 d .
C17 C 0.5116(2) 0.5962(2) 0.87816(15) 0.0318(9) Uani 1 1 d .
C18 C 0.4683(2) 0.5535(2) 0.83197(16) 0.0359(9) Uani 1 1 d .
C19 C 0.5067(3) 0.4792(2) 0.80679(16) 0.0375(9) Uani 1 1 d .
H19 H 0.4773 0.4503 0.7751 0.045 Uiso 1 1 calc R
C20 C 0.5887(3) 0.4477(2) 0.82866(16) 0.0342(9) Uani 1 1 d .
C21 C 0.6323(2) 0.4906(2) 0.87332(16) 0.0356(9) Uani 1 1 d .
H21 H 0.6885 0.4689 0.8873 0.043 Uiso 1 1 calc R
C22 C 0.5954(3) 0.5658(2) 0.89861(15) 0.0334(9) Uani 1 1 d .
C23 C 0.6459(3) 0.6122(2) 0.94722(17) 0.0407(10) Uani 1 1 d .
H23A H 0.7024 0.5812 0.9556 0.061 Uiso 1 1 calc R
H23B H 0.6084 0.6136 0.9828 0.061 Uiso 1 1 calc R
H23C H 0.6596 0.6720 0.9348 0.061 Uiso 1 1 calc R
C24 C 0.3796(3) 0.5864(3) 0.80789(19) 0.0493(11) Uani 1 1 d .
H24A H 0.3296 0.5609 0.8303 0.074 Uiso 1 1 calc R
H24B H 0.3741 0.5697 0.7664 0.074 Uiso 1 1 calc R
H24C H 0.3774 0.6501 0.8113 0.074 Uiso 1 1 calc R
C25 C 0.5819(3) 0.3216(3) 0.76827(17) 0.0454(10) Uani 1 1 d .
H25A H 0.5260 0.3025 0.7874 0.068 Uiso 1 1 calc R
H25B H 0.6183 0.2706 0.7577 0.068 Uiso 1 1 calc R
H25C H 0.5671 0.3547 0.7326 0.068 Uiso 1 1 calc R
C26 C 0.5227(2) 0.9186(2) 0.89862(15) 0.0312(9) Uani 1 1 d .
C27 C 0.5947(2) 0.9514(2) 0.93140(15) 0.0349(9) Uani 1 1 d .
C28 C 0.6355(2) 1.0289(2) 0.91390(16) 0.0362(9) Uani 1 1 d .
H28 H 0.6840 1.0523 0.9362 0.043 Uiso 1 1 calc R
C29 C 0.6057(3) 1.0716(2) 0.86426(17) 0.0380(10) Uani 1 1 d .
C30 C 0.5361(3) 1.0376(2) 0.83103(18) 0.0417(10) Uani 1 1 d .
H30 H 0.5176 1.0661 0.7959 0.050 Uiso 1 1 calc R
C31 C 0.4931(3) 0.9618(2) 0.84875(16) 0.0374(9) Uani 1 1 d .
C32 C 0.4133(3) 0.9282(3) 0.81302(19) 0.0531(11) Uani 1 1 d .
H32A H 0.4133 0.8643 0.8134 0.080 Uiso 1 1 calc R
H32B H 0.4183 0.9490 0.7724 0.080 Uiso 1 1 calc R
H32C H 0.3568 0.9497 0.8303 0.080 Uiso 1 1 calc R
C33 C 0.6300(3) 0.9034(2) 0.98463(17) 0.0426(10) Uani 1 1 d .
H33A H 0.6785 0.9375 1.0029 0.064 Uiso 1 1 calc R
H33B H 0.6536 0.8465 0.9726 0.064 Uiso 1 1 calc R
H33C H 0.5808 0.8952 1.0130 0.064 Uiso 1 1 calc R
C34 C 0.7017(3) 1.1941(3) 0.88107(19) 0.0543(12) Uani 1 1 d .
H34A H 0.6730 1.2053 0.9192 0.081 Uiso 1 1 calc R
H34B H 0.7193 1.2495 0.8630 0.081 Uiso 1 1 calc R
H34C H 0.7555 1.1577 0.8869 0.081 Uiso 1 1 calc R
C35 C 0.1709(3) 0.8993(2) 1.12014(15) 0.0347(9) Uani 1 1 d .
C36 C 0.0859(2) 0.9319(2) 1.10181(16) 0.0362(9) Uani 1 1 d .
C37 C 0.0534(3) 1.0078(3) 1.12591(16) 0.0402(10) Uani 1 1 d .
H37 H -0.0037 1.0299 1.1138 0.048 Uiso 1 1 calc R
C38 C 0.1032(3) 1.0521(2) 1.16748(17) 0.0387(10) Uani 1 1 d .
C39 C 0.1853(3) 1.0210(2) 1.18678(16) 0.0370(9) Uani 1 1 d .
H39 H 0.2185 1.0521 1.2157 0.044 Uiso 1 1 calc R
C40 C 0.2194(2) 0.9438(2) 1.16384(16) 0.0329(9) Uani 1 1 d .
C41 C 0.3086(3) 0.9093(2) 1.18639(17) 0.0470(10) Uani 1 1 d .
H41A H 0.3529 0.9088 1.1543 0.071 Uiso 1 1 calc R
H41B H 0.3003 0.8499 1.2013 0.071 Uiso 1 1 calc R
H41C H 0.3305 0.9469 1.2182 0.071 Uiso 1 1 calc R
C42 C 0.0327(3) 0.8862(3) 1.05503(17) 0.0500(11) Uani 1 1 d .
H42A H -0.0214 0.9204 1.0456 0.075 Uiso 1 1 calc R
H42B H 0.0146 0.8284 1.0692 0.075 Uiso 1 1 calc R
H42C H 0.0699 0.8799 1.0196 0.075 Uiso 1 1 calc R
C43 C 0.1159(3) 1.1793(3) 1.22681(18) 0.0520(11) Uani 1 1 d .
H43A H 0.1273 1.1458 1.2628 0.078 Uiso 1 1 calc R
H43B H 0.0831 1.2328 1.2366 0.078 Uiso 1 1 calc R
H43C H 0.1737 1.1942 1.2082 0.078 Uiso 1 1 calc R
C44 C 0.1571(2) 0.5754(2) 1.09825(16) 0.0328(9) Uani 1 1 d .
C45 C 0.1949(3) 0.5253(2) 1.14402(16) 0.0355(9) Uani 1 1 d .
C46 C 0.1561(2) 0.4453(2) 1.15778(15) 0.0360(9) Uani 1 1 d .
H46 H 0.1818 0.4105 1.1881 0.043 Uiso 1 1 calc R
C47 C 0.0805(3) 0.4157(2) 1.12784(15) 0.0346(9) Uani 1 1 d .
C48 C 0.0409(2) 0.4661(2) 1.08460(15) 0.0328(9) Uani 1 1 d .
H48 H -0.0123 0.4461 1.0654 0.039 Uiso 1 1 calc R
C49 C 0.0786(3) 0.5465(2) 1.06888(15) 0.0365(9) Uani 1 1 d .
C50 C 0.0372(3) 0.6000(3) 1.02043(17) 0.0479(11) Uani 1 1 d .
H50A H -0.0153 0.5691 1.0043 0.072 Uiso 1 1 calc R
H50B H 0.0820 0.6092 0.9893 0.072 Uiso 1 1 calc R
H50C H 0.0179 0.6564 1.0362 0.072 Uiso 1 1 calc R
C51 C 0.2776(3) 0.5557(3) 1.17556(17) 0.0432(10) Uani 1 1 d .
H51A H 0.2915 0.5153 1.2077 0.065 Uiso 1 1 calc R
H51B H 0.2670 0.6141 1.1916 0.065 Uiso 1 1 calc R
H51C H 0.3286 0.5576 1.1480 0.065 Uiso 1 1 calc R
C52 C -0.0160(3) 0.2941(3) 1.10708(18) 0.0448(10) Uani 1 1 d .
H52A H -0.0729 0.3267 1.1088 0.067 Uiso 1 1 calc R
H52B H -0.0262 0.2343 1.1207 0.067 Uiso 1 1 calc R
H52C H 0.0061 0.2930 1.0664 0.067 Uiso 1 1 calc R
C53 C 0.3625(4) 0.1839(3) 0.1544(3) 0.0689(15) Uani 1 1 d .
H53 H 0.3347 0.1301 0.1443 0.083 Uiso 1 1 calc R
C54 C 0.4267(4) 0.1856(4) 0.1986(2) 0.0754(15) Uani 1 1 d .
H54 H 0.4427 0.1332 0.2183 0.090 Uiso 1 1 calc R
C55 C 0.4671(3) 0.2622(4) 0.2141(2) 0.0713(14) Uani 1 1 d .
H55 H 0.5110 0.2638 0.2446 0.086 Uiso 1 1 calc R
C56 C 0.4431(3) 0.3370(3) 0.1848(2) 0.0607(13) Uani 1 1 d .
H56 H 0.4708 0.3907 0.1951 0.073 Uiso 1 1 calc R
C57 C 0.3794(3) 0.3354(3) 0.1405(2) 0.0554(12) Uani 1 1 d .
H57 H 0.3642 0.3880 0.1208 0.066 Uiso 1 1 calc R
C58 C 0.3376(3) 0.2594(3) 0.1243(2) 0.0582(13) Uani 1 1 d .
C59 C 0.2677(4) 0.2557(4) 0.0784(2) 0.097(2) Uani 1 1 d .
H59A H 0.2077 0.2602 0.0966 0.145 Uiso 1 1 calc R
H59B H 0.2724 0.2004 0.0571 0.145 Uiso 1 1 calc R
H59C H 0.2762 0.3042 0.0509 0.145 Uiso 1 1 calc R
C60 C 0.7927(5) 0.8312(5) 0.8744(3) 0.093(2) Uani 1 1 d .
H60 H 0.7908 0.8892 0.8891 0.112 Uiso 1 1 calc R
C61 C 0.7317(5) 0.8065(5) 0.8358(4) 0.100(2) Uani 1 1 d .
H61 H 0.6856 0.8455 0.8234 0.120 Uiso 1 1 calc R
C62 C 0.7359(4) 0.7222(4) 0.8133(3) 0.0872(17) Uani 1 1 d .
H62 H 0.6926 0.7043 0.7849 0.105 Uiso 1 1 calc R
C63 C 0.8004(5) 0.6652(4) 0.8310(3) 0.0854(17) Uani 1 1 d .
H63 H 0.8018 0.6078 0.8153 0.102 Uiso 1 1 calc R
C64 C 0.8623(4) 0.6900(4) 0.8708(2) 0.0782(16) Uani 1 1 d .
H64 H 0.9079 0.6503 0.8830 0.094 Uiso 1 1 calc R
C65 C 0.8598(5) 0.7751(5) 0.8944(2) 0.091(2) Uani 1 1 d .
C66 C 0.9266(5) 0.7976(6) 0.9349(3) 0.137(3) Uani 1 1 d .
H66A H 0.9321 0.8612 0.9368 0.205 Uiso 1 1 calc R
H66B H 0.9845 0.7723 0.9227 0.205 Uiso 1 1 calc R
H66C H 0.9101 0.7751 0.9738 0.205 Uiso 1 1 calc R

loop_
_atom_site_aniso_label
_atom_site_aniso_U_11
_atom_site_aniso_U_22
_atom_site_aniso_U_33
_atom_site_aniso_U_23
_atom_site_aniso_U_13
_atom_site_aniso_U_12
O1 0.0424(15) 0.0351(15) 0.0470(15) -0.0069(13) -0.0017(14) 0.0014(13)
O2 0.0490(18) 0.0433(17) 0.0553(17) 0.0138(13) -0.0133(15) -0.0114(14)
O3 0.0517(18) 0.0420(17) 0.0534(17) -0.0106(14) 0.0013(15) 0.0106(14)
O4 0.0428(17) 0.0395(16) 0.0490(16) 0.0067(13) -0.0035(15) -0.0142(14)
C1 0.027(2) 0.035(2) 0.031(2) 0.0025(17) -0.0047(18) -0.0022(17)
C2 0.0240(19) 0.039(2) 0.036(2) -0.0029(17) 0.0027(18) 0.0029(19)
C3 0.024(2) 0.033(2) 0.036(2) 0.0023(17) -0.0066(18) 0.0011(17)
C4 0.029(2) 0.031(2) 0.038(2) 0.0028(17) -0.0051(19) -0.0010(17)
C5 0.032(2) 0.034(2) 0.037(2) -0.0018(17) -0.0024(19) -0.0036(18)
C6 0.030(2) 0.029(2) 0.037(2) -0.0011(17) 0.0011(18) 0.0014(17)
C7 0.032(2) 0.040(2) 0.040(2) 0.0026(19) 0.0011(19) -0.0009(19)
C8 0.031(2) 0.035(2) 0.034(2) -0.0008(17) -0.0019(18) 0.0006(17)
C9 0.031(2) 0.034(2) 0.033(2) -0.0034(16) 0.0020(19) -0.0008(18)
C10 0.036(2) 0.031(2) 0.034(2) -0.0039(16) 0.0018(19) 0.0035(18)
C11 0.025(2) 0.033(2) 0.033(2) 0.0013(16) -0.0029(18) -0.0020(16)
C12 0.028(2) 0.034(2) 0.037(2) 0.0010(17) -0.0015(18) -0.0024(17)
C13 0.030(2) 0.034(2) 0.036(2) 0.0010(17) -0.0019(19) 0.0023(17)
C14 0.022(2) 0.033(2) 0.034(2) -0.0006(16) -0.0014(17) -0.0011(17)
C15 0.0246(19) 0.034(2) 0.035(2) -0.0009(16) -0.0032(18) 0.0015(17)
C16 0.0220(19) 0.033(2) 0.0301(19) 0.0010(15) -0.0043(17) 0.0021(16)
C17 0.030(2) 0.033(2) 0.032(2) -0.0004(17) 0.0048(18) 0.0023(18)
C18 0.026(2) 0.043(2) 0.039(2) -0.0005(19) 0.0033(19) -0.0041(19)
C19 0.035(2) 0.042(2) 0.036(2) -0.0084(18) 0.005(2) -0.002(2)
C20 0.034(2) 0.034(2) 0.035(2) 0.0004(18) 0.009(2) 0.004(2)
C21 0.032(2) 0.040(2) 0.034(2) 0.0037(18) 0.0006(19) 0.0037(19)
C22 0.029(2) 0.037(2) 0.035(2) 0.0021(17) 0.0041(18) -0.0038(18)
C23 0.038(2) 0.039(2) 0.045(2) -0.0020(19) -0.002(2) 0.0081(19)
C24 0.038(2) 0.050(3) 0.060(3) -0.014(2) -0.001(2) 0.006(2)
C25 0.045(2) 0.043(2) 0.048(2) -0.012(2) 0.004(2) 0.002(2)
C26 0.027(2) 0.031(2) 0.036(2) 0.0017(16) 0.0035(18) 0.0024(17)
C27 0.029(2) 0.037(2) 0.039(2) 0.0029(17) 0.0006(18) 0.0037(18)
C28 0.028(2) 0.036(2) 0.045(2) 0.0015(18) -0.0044(19) -0.0003(18)
C29 0.034(2) 0.036(2) 0.044(2) 0.0074(19) 0.000(2) -0.0041(19)
C30 0.042(2) 0.037(2) 0.046(2) 0.0097(19) -0.008(2) 0.000(2)
C31 0.032(2) 0.037(2) 0.043(2) 0.0038(18) -0.0048(19) 0.0018(19)
C32 0.049(3) 0.051(3) 0.059(3) 0.015(2) -0.013(2) -0.010(2)
C33 0.042(2) 0.041(2) 0.045(2) 0.0069(19) -0.011(2) -0.007(2)
C34 0.053(3) 0.043(3) 0.066(3) 0.012(2) -0.006(3) -0.014(2)
C35 0.036(2) 0.032(2) 0.036(2) 0.0034(17) 0.0095(19) 0.0005(18)
C36 0.029(2) 0.043(2) 0.037(2) 0.0027(18) 0.0024(19) 0.0004(19)
C37 0.034(2) 0.044(2) 0.042(2) 0.0037(19) 0.003(2) 0.007(2)
C38 0.042(2) 0.035(2) 0.040(2) 0.0066(18) 0.008(2) 0.008(2)
C39 0.040(2) 0.035(2) 0.036(2) 0.0005(17) 0.0008(19) -0.0060(19)
C40 0.032(2) 0.028(2) 0.038(2) 0.0024(18) 0.0042(19) -0.0010(18)
C41 0.044(3) 0.050(3) 0.047(2) 0.001(2) -0.006(2) 0.000(2)
C42 0.039(2) 0.062(3) 0.049(3) -0.005(2) -0.001(2) 0.002(2)
C43 0.058(3) 0.038(2) 0.061(3) -0.010(2) 0.008(2) 0.004(2)
C44 0.029(2) 0.032(2) 0.037(2) -0.0032(17) 0.0059(19) 0.0016(18)
C45 0.031(2) 0.042(2) 0.034(2) -0.0004(18) 0.0014(19) -0.0015(19)
C46 0.034(2) 0.037(2) 0.037(2) 0.0026(17) -0.0021(19) 0.0028(18)
C47 0.032(2) 0.033(2) 0.039(2) -0.0049(17) 0.0039(19) -0.0073(19)
C48 0.026(2) 0.036(2) 0.036(2) -0.0045(18) -0.0019(18) -0.0041(18)
C49 0.036(2) 0.036(2) 0.037(2) -0.0050(18) 0.0004(19) 0.0011(19)
C50 0.044(2) 0.053(3) 0.047(2) 0.003(2) -0.010(2) -0.004(2)
C51 0.038(2) 0.047(2) 0.045(2) -0.0016(19) -0.003(2) -0.0085(19)
C52 0.038(2) 0.042(2) 0.054(3) -0.007(2) -0.009(2) -0.011(2)
C53 0.070(4) 0.058(3) 0.079(4) -0.018(3) 0.041(3) -0.021(3)
C54 0.089(4) 0.065(4) 0.073(3) 0.006(3) 0.022(4) 0.005(3)
C55 0.059(3) 0.088(4) 0.068(3) 0.004(3) 0.011(3) 0.008(3)
C56 0.055(3) 0.061(3) 0.067(3) 0.000(3) 0.008(3) -0.012(2)
C57 0.051(3) 0.056(3) 0.060(3) 0.000(2) 0.004(3) -0.001(2)
C58 0.047(3) 0.067(4) 0.061(3) -0.023(3) 0.016(3) -0.006(3)
C59 0.063(4) 0.150(6) 0.077(4) -0.050(4) -0.003(3) -0.012(4)
C60 0.083(5) 0.104(5) 0.093(5) 0.027(4) 0.043(4) 0.040(4)
C61 0.061(4) 0.112(6) 0.127(6) 0.023(5) 0.032(4) 0.007(4)
C62 0.063(4) 0.089(5) 0.110(5) -0.001(4) 0.027(4) -0.001(4)
C63 0.076(4) 0.093(5) 0.087(4) -0.003(4) 0.030(4) -0.019(4)
C64 0.068(4) 0.094(5) 0.073(4) -0.004(3) 0.032(3) -0.007(3)
C65 0.087(5) 0.146(6) 0.039(3) -0.011(4) 0.009(3) -0.058(5)
C66 0.113(6) 0.197(8) 0.099(5) 0.009(5) 0.015(5) -0.035(6)

loop_
_atom_type_symbol
_atom_type_description
_atom_type_scat_dispersion_real
_atom_type_scat_dispersion_imag
_atom_type_scat_source
C C 0.0033 0.0016 'International Tables Vol C Tables 4.2.6.8 and 6.1.1.4'
H H 0.0000 0.0000 'International Tables Vol C Tables 4.2.6.8 and 6.1.1.4'
O O 0.0106 0.0060 'International Tables Vol C Tables 4.2.6.8 and 6.1.1.4'

loop_
_geom_angle_atom_site_label_1
_geom_angle_atom_site_label_2
_geom_angle_atom_site_label_3
_geom_angle
C20 O1 C25 117.0(3)
C29 O2 C34 116.8(3)
C38 O3 C43 116.3(3)
C47 O4 C52 117.9(3)
C2 C1 C11 119.4(3)
C2 C1 C17 118.5(3)
C11 C1 C17 122.0(3)
C1 C2 C3 122.8(3)
C1 C2 H2 118.6
C3 C2 H2 118.6
C2 C3 C12 118.8(3)
C2 C3 C26 119.3(3)
C12 C3 C26 121.9(3)
C5 C4 C12 122.3(3)
C5 C4 H4 118.9
C12 C4 H4 118.9
C4 C5 C13 121.3(3)
C4 C5 H5 119.3
C13 C5 H5 119.3
C7 C6 C13 118.8(3)
C7 C6 C35 119.9(3)
C13 C6 C35 121.2(3)
C8 C7 C6 122.9(4)
C8 C7 H7 118.6
C6 C7 H7 118.6
C7 C8 C14 119.0(3)
C7 C8 C44 120.8(3)
C14 C8 C44 120.2(3)
C10 C9 C14 121.5(3)
C10 C9 H9 119.3
C14 C9 H9 119.3
C9 C10 C11 122.0(3)
C9 C10 H10 119.0
C11 C10 H10 119.0
C1 C11 C10 122.6(3)
C1 C11 C16 119.0(3)
C10 C11 C16 118.5(3)
C16 C12 C3 119.4(3)
C16 C12 C4 118.4(3)
C3 C12 C4 122.1(3)
C6 C13 C15 120.3(3)
C6 C13 C5 121.8(3)
C15 C13 C5 117.9(3)
C8 C14 C9 122.1(3)
C8 C14 C15 119.2(3)
C9 C14 C15 118.7(3)
C13 C15 C16 120.8(3)
C13 C15 C14 119.9(3)
C16 C15 C14 119.3(3)
C12 C16 C11 120.6(3)
C12 C16 C15 119.3(3)
C11 C16 C15 120.0(3)
C18 C17 C22 120.0(3)
C18 C17 C1 121.3(3)
C22 C17 C1 118.7(3)
C17 C18 C19 120.4(3)
C17 C18 C24 121.1(3)
C19 C18 C24 118.5(3)
C20 C19 C18 119.3(3)
C20 C19 H19 120.4
C18 C19 H19 120.4
O1 C20 C21 115.6(3)
O1 C20 C19 123.9(3)
C21 C20 C19 120.5(3)
C20 C21 C22 121.0(4)
C20 C21 H21 119.5
C22 C21 H21 119.5
C21 C22 C17 118.8(3)
C21 C22 C23 119.7(3)
C17 C22 C23 121.5(3)
C22 C23 H23A 109.5
C22 C23 H23B 109.5
H23A C23 H23B 109.5
C22 C23 H23C 109.5
H23A C23 H23C 109.5
H23B C23 H23C 109.5
C18 C24 H24A 109.5
C18 C24 H24B 109.5
H24A C24 H24B 109.5
C18 C24 H24C 109.5
H24A C24 H24C 109.5
H24B C24 H24C 109.5
O1 C25 H25A 109.5
O1 C25 H25B 109.5
H25A C25 H25B 109.5
O1 C25 H25C 109.5
H25A C25 H25C 109.5
H25B C25 H25C 109.5
C31 C26 C27 120.4(3)
C31 C26 C3 120.5(3)
C27 C26 C3 119.1(3)
C28 C27 C26 119.1(3)
C28 C27 C33 119.7(3)
C26 C27 C33 121.1(3)
C29 C28 C27 120.2(3)
C29 C28 H28 119.9
C27 C28 H28 119.9
C28 C29 C30 120.4(3)
C28 C29 O2 124.6(3)
C30 C29 O2 114.9(3)
C29 C30 C31 120.1(3)
C29 C30 H30 120.0
C31 C30 H30 120.0
C26 C31 C30 119.7(3)
C26 C31 C32 121.3(3)
C30 C31 C32 119.0(3)
C31 C32 H32A 109.5
C31 C32 H32B 109.5
H32A C32 H32B 109.5
C31 C32 H32C 109.5
H32A C32 H32C 109.5
H32B C32 H32C 109.5
C27 C33 H33A 109.5
C27 C33 H33B 109.5
H33A C33 H33B 109.5
C27 C33 H33C 109.5
H33A C33 H33C 109.5
H33B C33 H33C 109.5
O2 C34 H34A 109.5
O2 C34 H34B 109.5
H34A C34 H34B 109.5
O2 C34 H34C 109.5
H34A C34 H34C 109.5
H34B C34 H34C 109.5
C40 C35 C36 119.4(3)
C40 C35 C6 121.5(3)
C36 C35 C6 119.2(3)
C37 C36 C35 119.5(4)
C37 C36 C42 119.7(4)
C35 C36 C42 120.7(3)
C36 C37 C38 120.3(4)
C36 C37 H37 119.8
C38 C37 H37 119.8
C39 C38 C37 121.2(4)
C39 C38 O3 124.0(4)
C37 C38 O3 114.8(3)
C38 C39 C40 119.8(4)
C38 C39 H39 120.1
C40 C39 H39 120.1
C39 C40 C35 119.7(3)
C39 C40 C41 119.3(3)
C35 C40 C41 121.1(3)
C40 C41 H41A 109.5
C40 C41 H41B 109.5
H41A C41 H41B 109.5
C40 C41 H41C 109.5
H41A C41 H41C 109.5
H41B C41 H41C 109.5
C36 C42 H42A 109.5
C36 C42 H42B 109.5
H42A C42 H42B 109.5
C36 C42 H42C 109.5
H42A C42 H42C 109.5
H42B C42 H42C 109.5
O3 C43 H43A 109.5
O3 C43 H43B 109.5
H43A C43 H43B 109.5
O3 C43 H43C 109.5
H43A C43 H43C 109.5
H43B C43 H43C 109.5
C45 C44 C49 120.3(3)
C45 C44 C8 120.1(3)
C49 C44 C8 119.6(3)
C46 C45 C44 118.9(3)
C46 C45 C51 120.4(3)
C44 C45 C51 120.7(3)
C47 C46 C45 120.8(3)
C47 C46 H46 119.6
C45 C46 H46 119.6
O4 C47 C48 123.8(3)
O4 C47 C46 115.7(3)
C48 C47 C46 120.6(3)
C47 C48 C49 120.4(3)
C47 C48 H48 119.8
C49 C48 H48 119.8
C48 C49 C44 119.0(3)
C48 C49 C50 120.3(3)
C44 C49 C50 120.7(3)
C49 C50 H50A 109.5
C49 C50 H50B 109.5
H50A C50 H50B 109.5
C49 C50 H50C 109.5
H50A C50 H50C 109.5
H50B C50 H50C 109.5
C45 C51 H51A 109.5
C45 C51 H51B 109.5
H51A C51 H51B 109.5
C45 C51 H51C 109.5
H51A C51 H51C 109.5
H51B C51 H51C 109.5
O4 C52 H52A 109.5
O4 C52 H52B 109.5
H52A C52 H52B 109.5
O4 C52 H52C 109.5
H52A C52 H52C 109.5
H52B C52 H52C 109.5
C54 C53 C58 121.5(5)
C54 C53 H53 119.3
C58 C53 H53 119.3
C55 C54 C53 120.3(5)
C55 C54 H54 119.9
C53 C54 H54 119.9
C54 C55 C56 118.7(5)
C54 C55 H55 120.6
C56 C55 H55 120.6
C55 C56 C57 121.1(5)
C55 C56 H56 119.4
C57 C56 H56 119.4
C58 C57 C56 121.3(5)
C58 C57 H57 119.4
C56 C57 H57 119.4
C57 C58 C53 117.1(5)
C57 C58 C59 122.7(5)
C53 C58 C59 120.2(5)
C58 C59 H59A 109.5
C58 C59 H59B 109.5
H59A C59 H59B 109.5
C58 C59 H59C 109.5
H59A C59 H59C 109.5
H59B C59 H59C 109.5
C61 C60 C65 122.0(7)
C61 C60 H60 119.0
C65 C60 H60 119.0
C60 C61 C62 118.8(7)
C60 C61 H61 120.6
C62 C61 H61 120.6
C63 C62 C61 121.5(7)
C63 C62 H62 119.2
C61 C62 H62 119.2
C64 C63 C62 119.7(6)
C64 C63 H63 120.1
C62 C63 H63 120.1
C63 C64 C65 120.1(6)
C63 C64 H64 120.0
C65 C64 H64 120.0
C60 C65 C66 124.7(8)
C60 C65 C64 117.8(6)
C66 C65 C64 117.5(8)
C65 C66 H66A 109.5
C65 C66 H66B 109.5
H66A C66 H66B 109.5
C65 C66 H66C 109.5
H66A C66 H66C 109.5
H66B C66 H66C 109.5

loop_
_geom_bond_atom_site_label_1
_geom_bond_atom_site_label_2
_geom_bond_distance
O1 C20 1.368(4)
O1 C25 1.417(4)
O2 C29 1.391(4)
O2 C34 1.409(4)
O3 C38 1.390(4)
O3 C43 1.411(4)
O4 C47 1.365(4)
O4 C52 1.431(4)
C1 C2 1.388(5)
C1 C11 1.411(5)
C1 C17 1.491(5)
C2 C3 1.396(5)
C2 H2 0.9500
C3 C12 1.417(5)
C3 C26 1.505(5)
C4 C5 1.339(5)
C4 C12 1.423(5)
C4 H4 0.9500
C5 C13 1.438(5)
C5 H5 0.9500
C6 C7 1.399(5)
C6 C13 1.405(5)
C6 C35 1.490(5)
C7 C8 1.383(5)
C7 H7 0.9500
C8 C14 1.418(5)
C8 C44 1.494(5)
C9 C10 1.348(4)
C9 C14 1.434(5)
C9 H9 0.9500
C10 C11 1.430(5)
C10 H10 0.9500
C11 C16 1.430(5)
C12 C16 1.413(5)
C13 C15 1.406(5)
C14 C15 1.436(5)
C15 C16 1.434(4)
C17 C18 1.393(5)
C17 C22 1.402(5)
C18 C19 1.397(5)
C18 C24 1.509(5)
C19 C20 1.396(5)
C19 H19 0.9500
C20 C21 1.371(5)
C21 C22 1.400(5)
C21 H21 0.9500
C22 C23 1.512(5)
C23 H23A 0.9800
C23 H23B 0.9800
C23 H23C 0.9800
C24 H24A 0.9800
C24 H24B 0.9800
C24 H24C 0.9800
C25 H25A 0.9800
C25 H25B 0.9800
C25 H25C 0.9800
C26 C31 1.384(5)
C26 C27 1.394(5)
C27 C28 1.391(5)
C27 C33 1.509(5)
C28 C29 1.378(5)
C28 H28 0.9500
C29 C30 1.380(5)
C30 C31 1.384(5)
C30 H30 0.9500
C31 C32 1.522(5)
C32 H32A 0.9800
C32 H32B 0.9800
C32 H32C 0.9800
C33 H33A 0.9800
C33 H33B 0.9800
C33 H33C 0.9800
C34 H34A 0.9800
C34 H34B 0.9800
C34 H34C 0.9800
C35 C40 1.404(5)
C35 C36 1.415(5)
C36 C37 1.374(5)
C36 C42 1.497(5)
C37 C38 1.377(5)
C37 H37 0.9500
C38 C39 1.377(5)
C39 C40 1.388(5)
C39 H39 0.9500
C40 C41 1.510(5)
C41 H41A 0.9800
C41 H41B 0.9800
C41 H41C 0.9800
C42 H42A 0.9800
C42 H42B 0.9800
C42 H42C 0.9800
C43 H43A 0.9800
C43 H43B 0.9800
C43 H43C 0.9800
C44 C45 1.409(5)
C44 C49 1.411(5)
C45 C46 1.391(5)
C45 C51 1.492(5)
C46 C47 1.386(5)
C46 H46 0.9500
C47 C48 1.381(5)
C48 C49 1.399(5)
C48 H48 0.9500
C49 C50 1.504(5)
C50 H50A 0.9800
C50 H50B 0.9800
C50 H50C 0.9800
C51 H51A 0.9800
C51 H51B 0.9800
C51 H51C 0.9800
C52 H52A 0.9800
C52 H52B 0.9800
C52 H52C 0.9800
C53 C54 1.383(7)
C53 C58 1.394(7)
C53 H53 0.9500
C54 C55 1.365(7)
C54 H54 0.9500
C55 C56 1.374(6)
C55 H55 0.9500
C56 C57 1.377(6)
C56 H56 0.9500
C57 C58 1.371(6)
C57 H57 0.9500
C58 C59 1.471(6)
C59 H59A 0.9800
C59 H59B 0.9800
C59 H59C 0.9800
C60 C61 1.314(8)
C60 C65 1.391(8)
C60 H60 0.9500
C61 C62 1.391(8)
C61 H61 0.9500
C62 C63 1.356(7)
C62 H62 0.9500
C63 C64 1.342(7)
C63 H63 0.9500
C64 C65 1.412(8)
C64 H64 0.9500
C65 C66 1.393(8)
C66 H66A 0.9800
C66 H66B 0.9800
C66 H66C 0.9800

loop_
_geom_torsion_atom_site_label_1
_geom_torsion_atom_site_label_2
_geom_torsion_atom_site_label_3
_geom_torsion_atom_site_label_4
_geom_torsion
C11 C1 C2 C3 1.3(5)
C17 C1 C2 C3 -175.3(3)
C1 C2 C3 C12 -1.1(5)
C1 C2 C3 C26 179.2(3)
C12 C4 C5 C13 -0.5(5)
C13 C6 C7 C8 -0.9(5)
C35 C6 C7 C8 176.7(3)
C6 C7 C8 C14 0.6(5)
C6 C7 C8 C44 -178.2(3)
C14 C9 C10 C11 -0.1(5)
C2 C1 C11 C10 179.9(3)
C17 C1 C11 C10 -3.7(5)
C2 C1 C11 C16 -1.0(5)
C17 C1 C11 C16 175.5(3)
C9 C10 C11 C1 178.9(3)
C9 C10 C11 C16 -0.3(5)
C2 C3 C12 C16 0.7(5)
C26 C3 C12 C16 -179.7(3)
C2 C3 C12 C4 -179.9(3)
C26 C3 C12 C4 -0.2(5)
C5 C4 C12 C16 0.7(5)
C5 C4 C12 C3 -178.8(3)
C7 C6 C13 C15 0.6(5)
C35 C6 C13 C15 -177.0(3)
C7 C6 C13 C5 -179.4(3)
C35 C6 C13 C5 3.0(5)
C4 C5 C13 C6 -179.8(3)
C4 C5 C13 C15 0.2(5)
C7 C8 C14 C9 179.8(3)
C44 C8 C14 C9 -1.4(5)
C7 C8 C14 C15 0.0(5)
C44 C8 C14 C15 178.8(3)
C10 C9 C14 C8 -179.6(3)
C10 C9 C14 C15 0.2(5)
C6 C13 C15 C16 179.8(3)
C5 C13 C15 C16 -0.3(5)
C6 C13 C15 C14 0.0(5)
C5 C13 C15 C14 179.9(3)
C8 C14 C15 C13 -0.3(5)
C9 C14 C15 C13 179.9(3)
C8 C14 C15 C16 179.9(3)
C9 C14 C15 C16 0.1(5)
C3 C12 C16 C11 -0.4(5)
C4 C12 C16 C11 -179.9(3)
C3 C12 C16 C15 178.8(3)
C4 C12 C16 C15 -0.7(5)
C1 C11 C16 C12 0.6(5)
C10 C11 C16 C12 179.8(3)
C1 C11 C16 C15 -178.6(3)
C10 C11 C16 C15 0.6(4)
C13 C15 C16 C12 0.5(4)
C14 C15 C16 C12 -179.7(3)
C13 C15 C16 C11 179.7(3)
C14 C15 C16 C11 -0.5(4)
C2 C1 C17 C18 -102.3(4)
C11 C1 C17 C18 81.3(4)
C2 C1 C17 C22 76.0(4)
C11 C1 C17 C22 -100.5(4)
C22 C17 C18 C19 1.7(5)
C1 C17 C18 C19 179.9(3)
C22 C17 C18 C24 -178.1(3)
C1 C17 C18 C24 0.1(5)
C17 C18 C19 C20 0.4(5)
C24 C18 C19 C20 -179.8(3)
C25 O1 C20 C21 169.9(3)
C25 O1 C20 C19 -11.4(5)
C18 C19 C20 O1 179.7(3)
C18 C19 C20 C21 -1.7(5)
O1 C20 C21 C22 179.7(3)
C19 C20 C21 C22 0.9(5)
C20 C21 C22 C17 1.1(5)
C20 C21 C22 C23 -179.1(3)
C18 C17 C22 C21 -2.4(5)
C1 C17 C22 C21 179.3(3)
C18 C17 C22 C23 177.8(3)
C1 C17 C22 C23 -0.5(5)
C2 C3 C26 C31 82.5(4)
C12 C3 C26 C31 -97.2(4)
C2 C3 C26 C27 -95.5(4)
C12 C3 C26 C27 84.8(4)
C31 C26 C27 C28 1.0(5)
C3 C26 C27 C28 179.1(3)
C31 C26 C27 C33 -177.8(3)
C3 C26 C27 C33 0.2(5)
C26 C27 C28 C29 -1.0(5)
C33 C27 C28 C29 177.9(3)
C27 C28 C29 C30 -0.9(6)
C27 C28 C29 O2 178.2(3)
C34 O2 C29 C28 -8.4(5)
C34 O2 C29 C30 170.7(3)
C28 C29 C30 C31 2.6(6)
O2 C29 C30 C31 -176.5(3)
C27 C26 C31 C30 0.7(5)
C3 C26 C31 C30 -177.3(3)
C27 C26 C31 C32 -178.6(3)
C3 C26 C31 C32 3.4(5)
C29 C30 C31 C26 -2.6(6)
C29 C30 C31 C32 176.8(4)
C7 C6 C35 C40 104.8(4)
C13 C6 C35 C40 -77.7(4)
C7 C6 C35 C36 -75.8(4)
C13 C6 C35 C36 101.8(4)
C40 C35 C36 C37 1.7(5)
C6 C35 C36 C37 -177.8(3)
C40 C35 C36 C42 179.6(3)
C6 C35 C36 C42 0.1(5)
C35 C36 C37 C38 0.2(5)
C42 C36 C37 C38 -177.7(3)
C36 C37 C38 C39 -1.3(5)
C36 C37 C38 O3 178.9(3)
C43 O3 C38 C39 5.0(5)
C43 O3 C38 C37 -175.2(3)
C37 C38 C39 C40 0.5(5)
O3 C38 C39 C40 -179.8(3)
C38 C39 C40 C35 1.4(5)
C38 C39 C40 C41 -178.6(3)
C36 C35 C40 C39 -2.5(5)
C6 C35 C40 C39 176.9(3)
C36 C35 C40 C41 177.5(3)
C6 C35 C40 C41 -3.0(5)
C7 C8 C44 C45 -90.4(4)
C14 C8 C44 C45 90.7(4)
C7 C8 C44 C49 88.4(4)
C14 C8 C44 C49 -90.4(4)
C49 C44 C45 C46 2.9(5)
C8 C44 C45 C46 -178.2(3)
C49 C44 C45 C51 -179.6(3)
C8 C44 C45 C51 -0.8(5)
C44 C45 C46 C47 -1.2(5)
C51 C45 C46 C47 -178.6(3)
C52 O4 C47 C48 12.2(5)
C52 O4 C47 C46 -167.6(3)
C45 C46 C47 O4 178.3(3)
C45 C46 C47 C48 -1.5(5)
O4 C47 C48 C49 -177.4(3)
C46 C47 C48 C49 2.4(5)
C47 C48 C49 C44 -0.6(5)
C47 C48 C49 C50 178.0(3)
C45 C44 C49 C48 -2.1(5)
C8 C44 C49 C48 179.1(3)
C45 C44 C49 C50 179.3(3)
C8 C44 C49 C50 0.5(5)
C58 C53 C54 C55 0.3(7)
C53 C54 C55 C56 -0.3(7)
C54 C55 C56 C57 0.0(7)
C55 C56 C57 C58 0.3(6)
C56 C57 C58 C53 -0.2(6)
C56 C57 C58 C59 178.3(4)
C54 C53 C58 C57 0.0(6)
C54 C53 C58 C59 -178.7(4)
C65 C60 C61 C62 -1.5(9)
C60 C61 C62 C63 1.0(9)
C61 C62 C63 C64 -0.5(8)
C62 C63 C64 C65 0.5(8)
C61 C60 C65 C66 179.6(6)
C61 C60 C65 C64 1.5(8)
C63 C64 C65 C60 -1.0(7)
C63 C64 C65 C66 -179.2(5)

loop_
_cod_related_entry_id
_cod_related_entry_database
_cod_related_entry_code
1 ChemSpider 30652489
